data_7720181
loop_
_publ_author_name
'Polo, Alvaro'
'Garc&#xed;a-Ordu&#xf1;a, Pilar'
'Echeverr&#xed;a, Jorge'
'Sanz Miguel, Pablo J.'

_publ_section_title
;
 Unveiling n &#x2192; &#x3c0;* interactions: convergence of quantum
 crystallography and computational insights.
;
_journal_issue 7
_journal_name_full 'Dalton transactions (Cambridge, England : 2003)'
_journal_page_first 2825
_journal_page_last 2832
_journal_paper_doi 10.1039/d5dt02386f
_journal_volume 55
_journal_year 2026
_chemical_formula_moiety 'C9 H13 N4 O, Cl, 3(H2 O)'
_chemical_formula_sum 'C9 H19 Cl N4 O4'
_chemical_formula_weight 282.73
_space_group_crystal_system monoclinic
_space_group_IT_number 14
_space_group_name_Hall '-P 2yn'
_space_group_name_H-M_alt 'P 1 21/n 1'
_atom_sites_solution_hydrogens mixed
_audit_creation_method SHELXL-2014/7
_audit_update_record
;
2025-07-24 deposited with the CCDC.	2025-12-19 downloaded from the CCDC.
;
_cell_angle_alpha 90
_cell_angle_beta 109.3822(15)
_cell_angle_gamma 90
_cell_formula_units_Z 4
_cell_length_a 13.5822(5)
_cell_length_b 6.6192(2)
_cell_length_c 16.0458(7)
_cell_measurement_reflns_used 8915
_cell_measurement_temperature 100(2)
_cell_measurement_theta_max 28.29
_cell_measurement_theta_min 3.36
_cell_volume 1360.81(9)
_computing_cell_refinement 'SAINT V8.40B (Bruker AXS, 2016) in APEX3'
_computing_data_collection 'SAINT V8.40B (Bruker AXS, 2016) in APEX3'
_computing_data_reduction 'SAINT V8.40B (Bruker AXS, 2016) in APEX3'
_computing_molecular_graphics 'ORTEP-3 (Farrugia, 2012)'
_computing_publication_material 'XCIF program, PLATON(Spek, 1998)'
_computing_structure_refinement 'SHELXL-2018/3 (Sheldrick, 2018)'
_computing_structure_solution 'SHELXS-2013 (Sheldrick, 2013)'
_diffrn_ambient_temperature 100(2)
_diffrn_measured_fraction_theta_full 0.999
_diffrn_measured_fraction_theta_max 0.998
_diffrn_measurement_device_type 'Bruker D8 VENTURE'
_diffrn_measurement_method '\f and \w scans'
_diffrn_radiation_type MoK\a
_diffrn_radiation_wavelength 0.71073
_diffrn_reflns_av_R_equivalents 0.0596
_diffrn_reflns_av_unetI/netI 0.0274
_diffrn_reflns_Laue_measured_fraction_full 0.999
_diffrn_reflns_Laue_measured_fraction_max 0.998
_diffrn_reflns_limit_h_max 18
_diffrn_reflns_limit_h_min -18
_diffrn_reflns_limit_k_max 8
_diffrn_reflns_limit_k_min -8
_diffrn_reflns_limit_l_max 21
_diffrn_reflns_limit_l_min -21
_diffrn_reflns_number 38366
_diffrn_reflns_point_group_measured_fraction_full 0.999
_diffrn_reflns_point_group_measured_fraction_max 0.998
_diffrn_reflns_theta_full 25.000
_diffrn_reflns_theta_max 28.324
_diffrn_reflns_theta_min 2.399
_diffrn_source 'Mo microsource'
_exptl_absorpt_coefficient_mu 0.294
_exptl_absorpt_correction_T_max 0.985
_exptl_absorpt_correction_T_min 0.921
_exptl_absorpt_correction_type multi-scan
_exptl_absorpt_process_details sadabs
_exptl_crystal_colour colorless
_exptl_crystal_density_diffrn 1.380
_exptl_crystal_description blocks
_exptl_crystal_F_000 600
_exptl_crystal_size_max 0.170
_exptl_crystal_size_mid 0.090
_exptl_crystal_size_min 0.050
_refine_diff_density_max 0.512
_refine_diff_density_min -0.440
_refine_diff_density_rms 0.066
_refine_ls_extinction_method none
_refine_ls_goodness_of_fit_ref 1.044
_refine_ls_hydrogen_treatment constr
_refine_ls_matrix_type full
_refine_ls_number_parameters 167
_refine_ls_number_reflns 3381
_refine_ls_number_restraints 0
_refine_ls_restrained_S_all 1.044
_refine_ls_R_factor_all 0.0507
_refine_ls_R_factor_gt 0.0432
_refine_ls_shift/su_max 0.000
_refine_ls_shift/su_mean 0.000
_refine_ls_structure_factor_coef Fsqd
_refine_ls_weighting_details 'w=1/[\s^2^(Fo^2^)+(0.0693P)^2^+1.0391P] where P=(Fo^2^+2Fc^2^)/3'
_refine_ls_weighting_scheme calc
_refine_ls_wR_factor_gt 0.1225
_refine_ls_wR_factor_ref 0.1301
_reflns_Friedel_coverage 0.000
_reflns_number_gt 2928
_reflns_number_total 3381
_reflns_threshold_expression 'I > 2\s(I)'
_cod_data_source_file d5dt02386f2.cif
_cod_data_source_block 1_CCDC3
_cod_original_sg_symbol_H-M 'P 21/n'
_cod_database_code 7720181
_shelx_shelxl_version_number 2014/7
_shelx_space_group_comment
;
The symmetry employed for this shelxl refinement is uniquely defined
by the following loop, which should always be used as a source of
symmetry information in preference to the above space-group names.
They are only intended as comments.
;
_shelx_estimated_absorpt_t_min 0.952
_shelx_estimated_absorpt_t_max 0.985

loop_
_space_group_symop_operation_xyz
'x, y, z'
'-x+1/2, y+1/2, -z+1/2'
'-x, -y, -z'
'x-1/2, -y-1/2, z-1/2'

loop_
_atom_site_label
_atom_site_type_symbol
_atom_site_fract_x
_atom_site_fract_y
_atom_site_fract_z
_atom_site_U_iso_or_equiv
_atom_site_adp_type
_atom_site_occupancy
_atom_site_site_symmetry_order
_atom_site_calc_flag
_atom_site_refinement_flags_posn
_atom_site_refinement_flags_adp
_atom_site_refinement_flags_occupancy
_atom_site_disorder_assembly
_atom_site_disorder_group
N1 N 0.20493(11) 0.7413(2) 0.35475(9) 0.0222(3) Uani 1 1 d . . . . .
C1 C 0.10962(15) 0.7118(3) 0.27784(13) 0.0327(4) Uani 1 1 d . . . . .
H11 H 0.0621 0.8259 0.2733 0.049 Uiso 1 1 calc R U . . .
H12 H 0.0752 0.5862 0.2851 0.049 Uiso 1 1 calc R U . . .
H13 H 0.1283 0.7039 0.2239 0.049 Uiso 1 1 calc R U . . .
C2 C 0.19716(13) 0.7839(2) 0.43447(11) 0.0201(3) Uani 1 1 d . . . . .
C21 C 0.09295(13) 0.8101(3) 0.44421(14) 0.0270(4) Uani 1 1 d . . . . .
H21 H 0.0992 0.7961 0.5066 0.040 Uiso 1 1 calc R U . . .
H22 H 0.0451 0.7069 0.4094 0.040 Uiso 1 1 calc R U . . .
H23 H 0.0657 0.9445 0.4231 0.040 Uiso 1 1 calc R U . . .
N3 N 0.28245(10) 0.80492(19) 0.50516(9) 0.0171(3) Uani 1 1 d . . . . .
C3 C 0.27747(13) 0.8502(3) 0.59382(11) 0.0223(3) Uani 1 1 d . . . . .
H31 H 0.2366 0.7456 0.6107 0.033 Uiso 1 1 calc R U . . .
H32 H 0.2442 0.9820 0.5928 0.033 Uiso 1 1 calc R U . . .
H33 H 0.3483 0.8531 0.6368 0.033 Uiso 1 1 calc R U . . .
C4 C 0.37913(12) 0.7792(2) 0.49557(10) 0.0164(3) Uani 1 1 d . . . . .
C5 C 0.38770(13) 0.7343(2) 0.41495(11) 0.0191(3) Uani 1 1 d . . . . .
C6 C 0.30057(14) 0.7044(2) 0.33734(11) 0.0229(3) Uani 1 1 d . . . . .
O6 O 0.30132(11) 0.6542(2) 0.26485(8) 0.0323(3) Uani 1 1 d . . . . .
N7 N 0.49391(11) 0.7186(2) 0.43121(10) 0.0205(3) Uani 1 1 d . . . . .
C7 C 0.54585(14) 0.6814(3) 0.36651(12) 0.0258(4) Uani 1 1 d . . . . .
H71 H 0.6216 0.6848 0.3959 0.039 Uiso 1 1 calc R U . . .
H72 H 0.5256 0.7859 0.3207 0.039 Uiso 1 1 calc R U . . .
H73 H 0.5253 0.5485 0.3394 0.039 Uiso 1 1 calc R U . . .
C8 C 0.54028(13) 0.7551(2) 0.51808(11) 0.0206(3) Uani 1 1 d . . . . .
H8 H 0.6138 0.7540 0.5465 0.025 Uiso 1 1 calc R U . . .
N9 N 0.47242(11) 0.7930(2) 0.56027(9) 0.0186(3) Uani 1 1 d . . . . .
Cl1 Cl 0.19398(3) 0.31085(6) 0.46773(3) 0.02646(14) Uani 1 1 d . . . . .
O1W O 0.17304(10) 0.3744(2) 0.65093(9) 0.0291(3) Uani 1 1 d . . . . .
H1W H 0.1752 0.3556 0.5986 0.035 Uiso 1 1 d R U . . .
H2W H 0.1252 0.4711 0.6460 0.035 Uiso 1 1 d R U . . .
O2W O 0.36029(11) 0.5212(2) 0.77111(9) 0.0310(3) Uani 1 1 d . . . . .
H3W H 0.3003 0.4819 0.7338 0.037 Uiso 1 1 d R U . . .
H4W H 0.3465 0.6276 0.7990 0.037 Uiso 1 1 d R U . . .
O3W O 0.46196(12) 0.1822(2) 0.85024(11) 0.0404(4) Uani 1 1 d . . . . .
H5W H 0.4360 0.3058 0.8446 0.049 Uiso 1 1 d R U . . .
H6W H 0.5278 0.1912 0.8811 0.049 Uiso 1 1 d R U . . .

loop_
_atom_site_aniso_label
_atom_site_aniso_U_11
_atom_site_aniso_U_22
_atom_site_aniso_U_33
_atom_site_aniso_U_23
_atom_site_aniso_U_13
_atom_site_aniso_U_12
N1 0.0209(7) 0.0198(7) 0.0203(7) 0.0042(5) -0.0009(5) -0.0031(5)
C1 0.0245(9) 0.0377(10) 0.0249(9) 0.0052(7) -0.0066(7) -0.0061(7)
C2 0.0186(8) 0.0136(7) 0.0252(8) 0.0040(6) 0.0036(6) -0.0005(5)
C21 0.0165(8) 0.0227(8) 0.0387(10) 0.0027(7) 0.0051(7) 0.0006(6)
N3 0.0163(6) 0.0151(6) 0.0192(7) 0.0010(5) 0.0049(5) 0.0000(4)
C3 0.0243(8) 0.0224(8) 0.0219(8) 0.0003(6) 0.0103(6) 0.0012(6)
C4 0.0164(7) 0.0131(6) 0.0189(7) 0.0012(5) 0.0046(6) -0.0004(5)
C5 0.0205(8) 0.0153(7) 0.0211(8) 0.0004(6) 0.0065(6) -0.0015(6)
C6 0.0257(8) 0.0195(8) 0.0202(8) 0.0021(6) 0.0033(6) -0.0037(6)
O6 0.0358(8) 0.0393(8) 0.0189(6) -0.0040(5) 0.0051(5) -0.0030(6)
N7 0.0203(7) 0.0188(6) 0.0221(7) 0.0004(5) 0.0068(5) -0.0008(5)
C7 0.0262(9) 0.0274(9) 0.0265(9) 0.0001(7) 0.0125(7) -0.0020(7)
C8 0.0200(7) 0.0186(7) 0.0211(8) 0.0008(6) 0.0041(6) 0.0000(6)
N9 0.0175(6) 0.0172(6) 0.0192(7) 0.0010(5) 0.0037(5) -0.0001(5)
Cl1 0.0235(2) 0.0225(2) 0.0301(2) 0.00276(15) 0.00460(17) -0.00031(14)
O1W 0.0251(6) 0.0231(6) 0.0366(7) 0.0015(5) 0.0068(5) 0.0001(5)
O2W 0.0321(7) 0.0310(7) 0.0316(7) -0.0039(5) 0.0128(6) -0.0024(5)
O3W 0.0259(7) 0.0416(8) 0.0464(9) 0.0070(7) 0.0021(6) 0.0003(6)

loop_
_atom_type_symbol
_atom_type_description
_atom_type_scat_dispersion_real
_atom_type_scat_dispersion_imag
_atom_type_scat_source
C C 0.0033 0.0016 'International Tables Vol C Tables 4.2.6.8 and 6.1.1.4'
H H 0.0000 0.0000 'International Tables Vol C Tables 4.2.6.8 and 6.1.1.4'
N N 0.0061 0.0033 'International Tables Vol C Tables 4.2.6.8 and 6.1.1.4'
O O 0.0106 0.0060 'International Tables Vol C Tables 4.2.6.8 and 6.1.1.4'
Cl Cl 0.1484 0.1585 'International Tables Vol C Tables 4.2.6.8 and 6.1.1.4'

loop_
_geom_angle_atom_site_label_1
_geom_angle_atom_site_label_2
_geom_angle_atom_site_label_3
_geom_angle
_geom_angle_site_symmetry_1
_geom_angle_site_symmetry_3
_geom_angle_publ_flag
C2 N1 C6 125.48(14) . . ?
C2 N1 C1 119.89(16) . . ?
C6 N1 C1 114.43(15) . . ?
N1 C1 H11 109.5 . . ?
N1 C1 H12 109.5 . . ?
H11 C1 H12 109.5 . . ?
N1 C1 H13 109.5 . . ?
H11 C1 H13 109.5 . . ?
H12 C1 H13 109.5 . . ?
N3 C2 N1 120.66(15) . . ?
N3 C2 C21 119.21(16) . . ?
N1 C2 C21 120.13(15) . . ?
C2 C21 H21 109.5 . . ?
C2 C21 H22 109.5 . . ?
H21 C21 H22 109.5 . . ?
C2 C21 H23 109.5 . . ?
H21 C21 H23 109.5 . . ?
H22 C21 H23 109.5 . . ?
C2 N3 C4 118.81(14) . . ?
C2 N3 C3 122.43(14) . . ?
C4 N3 C3 118.74(13) . . ?
N3 C3 H31 109.5 . . ?
N3 C3 H32 109.5 . . ?
H31 C3 H32 109.5 . . ?
N3 C3 H33 109.5 . . ?
H31 C3 H33 109.5 . . ?
H32 C3 H33 109.5 . . ?
N9 C4 C5 112.91(15) . . ?
N9 C4 N3 126.19(15) . . ?
C5 C4 N3 120.90(14) . . ?
C4 C5 N7 104.39(14) . . ?
C4 C5 C6 123.49(16) . . ?
N7 C5 C6 132.05(16) . . ?
O6 C6 C5 127.58(17) . . ?
O6 C6 N1 121.92(16) . . ?
C5 C6 N1 110.50(15) . . ?
C8 N7 C5 106.39(14) . . ?
C8 N7 C7 126.65(15) . . ?
C5 N7 C7 126.88(15) . . ?
N7 C7 H71 109.5 . . ?
N7 C7 H72 109.5 . . ?
H71 C7 H72 109.5 . . ?
N7 C7 H73 109.5 . . ?
H71 C7 H73 109.5 . . ?
H72 C7 H73 109.5 . . ?
N9 C8 N7 113.18(15) . . ?
N9 C8 H8 123.4 . . ?
N7 C8 H8 123.4 . . ?
C8 N9 C4 103.12(14) . . ?
H1W O1W H2W 106.1 . . ?
H3W O2W H4W 106.1 . . ?
H5W O3W H6W 107.2 . . ?

loop_
_geom_bond_atom_site_label_1
_geom_bond_atom_site_label_2
_geom_bond_distance
_geom_bond_site_symmetry_2
_geom_bond_publ_flag
N1 C2 1.348(2) . ?
N1 C6 1.437(2) . ?
N1 C1 1.475(2) . ?
C1 H11 0.9800 . ?
C1 H12 0.9800 . ?
C1 H13 0.9800 . ?
C2 N3 1.333(2) . ?
C2 C21 1.485(2) . ?
C21 H21 0.9800 . ?
C21 H22 0.9800 . ?
C21 H23 0.9800 . ?
N3 C4 1.382(2) . ?
N3 C3 1.477(2) . ?
C3 H31 0.9800 . ?
C3 H32 0.9800 . ?
C3 H33 0.9800 . ?
C4 N9 1.349(2) . ?
C4 C5 1.369(2) . ?
C5 N7 1.382(2) . ?
C5 C6 1.419(2) . ?
C6 O6 1.213(2) . ?
N7 C8 1.347(2) . ?
N7 C7 1.457(2) . ?
C7 H71 0.9800 . ?
C7 H72 0.9800 . ?
C7 H73 0.9800 . ?
C8 N9 1.336(2) . ?
C8 H8 0.9500 . ?
O1W H1W 0.8586 . ?
O1W H2W 0.8964 . ?
O2W H3W 0.8750 . ?
O2W H4W 0.8873 . ?
O3W H5W 0.8836 . ?
O3W H6W 0.8687 . ?

loop_
_geom_torsion_atom_site_label_1
_geom_torsion_atom_site_label_2
_geom_torsion_atom_site_label_3
_geom_torsion_atom_site_label_4
_geom_torsion
_geom_torsion_site_symmetry_1
_geom_torsion_site_symmetry_2
_geom_torsion_site_symmetry_3
_geom_torsion_site_symmetry_4
_geom_torsion_publ_flag
C6 N1 C2 N3 3.4(2) . . . . ?
C1 N1 C2 N3 177.96(15) . . . . ?
C6 N1 C2 C21 -177.30(15) . . . . ?
C1 N1 C2 C21 -2.7(2) . . . . ?
N1 C2 N3 C4 -1.0(2) . . . . ?
C21 C2 N3 C4 179.66(14) . . . . ?
N1 C2 N3 C3 -179.58(14) . . . . ?
C21 C2 N3 C3 1.1(2) . . . . ?
C2 N3 C4 N9 -179.24(14) . . . . ?
C3 N3 C4 N9 -0.6(2) . . . . ?
C2 N3 C4 C5 0.4(2) . . . . ?
C3 N3 C4 C5 179.09(14) . . . . ?
N9 C4 C5 N7 0.20(18) . . . . ?
N3 C4 C5 N7 -179.53(13) . . . . ?
N9 C4 C5 C6 177.56(15) . . . . ?
N3 C4 C5 C6 -2.2(2) . . . . ?
C4 C5 C6 O6 -175.85(17) . . . . ?
N7 C5 C6 O6 0.7(3) . . . . ?
C4 C5 C6 N1 3.9(2) . . . . ?
N7 C5 C6 N1 -179.58(16) . . . . ?
C2 N1 C6 O6 175.20(17) . . . . ?
C1 N1 C6 O6 0.3(2) . . . . ?
C2 N1 C6 C5 -4.5(2) . . . . ?
C1 N1 C6 C5 -179.40(14) . . . . ?
C4 C5 N7 C8 -0.22(17) . . . . ?
C6 C5 N7 C8 -177.25(17) . . . . ?
C4 C5 N7 C7 -177.10(15) . . . . ?
C6 C5 N7 C7 5.9(3) . . . . ?
C5 N7 C8 N9 0.18(19) . . . . ?
C7 N7 C8 N9 177.07(15) . . . . ?
N7 C8 N9 C4 -0.06(18) . . . . ?
C5 C4 N9 C8 -0.09(18) . . . . ?
N3 C4 N9 C8 179.62(15) . . . . ?
